data_4110950
loop_
_publ_author_name
'Andrea De\'ak'
'T\"unde Megyes'
'G\'abor T\'ark\'anyi'
'P\'eter Kir\'aly'
'L\'aszl\'o Bicz\'ok'
'G\'abor P\'alink\'as'
'Peter J. Stang'

_publ_contact_author_address
; Institute of Structural Chemistry,
  Chemical Research Center of the Hungarian Academy of Sciences,
  H-1525 Budapest,
  P.O.Box 17,
  Hungary
;
_publ_contact_author_email deak@chemres.hu
_publ_contact_author_fax 00-36-1-438-4141/201
_publ_contact_author_name 'Andrea De\'ak'
_publ_contact_author_phone 00-36-1-438-1161/327
_publ_section_title
;
 Synthesis and Solution- and Solid-State Characterization of Gold(I) Rings
 with Short Au...Au Interactions. Spontaneous Resolution of a Gold(I)
 Complex
;
_journal_name_full 'Journal of the American Chemical Society'
_journal_page_first 12668
_journal_page_last 12670
_journal_paper_doi 10.1021/ja064609x
_journal_volume 128
_journal_year 2006
_chemical_formula_moiety 'C39 H32 Au2 N2 O7 P2, 2(C4 H10 O)'
_chemical_formula_sum 'C47 H52 Au2 N2 O9 P2'
_chemical_formula_weight 1244.78
_chemical_name_systematic
;
 ?
;
_space_group_IT_number 4
_symmetry_cell_setting monoclinic
_symmetry_space_group_name_Hall 'P 2yb'
_symmetry_space_group_name_H-M 'P 1 21 1'
_atom_sites_solution_hydrogens geom
_atom_sites_solution_primary direct
_atom_sites_solution_secondary difmap
_audit_creation_method SHELXL-97
_cell_angle_alpha 90.00
_cell_angle_beta 107.416(16)
_cell_angle_gamma 90.00
_cell_formula_units_Z 2
_cell_length_a 10.553(5)
_cell_length_b 16.745(6)
_cell_length_c 12.475(4)
_cell_measurement_reflns_used 19070
_cell_measurement_temperature 136(2)
_cell_measurement_theta_max 27.66
_cell_measurement_theta_min 3.015
_cell_volume 2103.4(14)
_computing_cell_refinement 'CrystalClear (Rigaku/MSC Inc., 2005)'
_computing_data_collection 'CrystalClear (Rigaku/MSC Inc., 2005)'
_computing_data_reduction 'CrystalClear (Rigaku/MSC Inc., 2005)'
_computing_molecular_graphics 'PLATON (Spek, 2003)'
_computing_publication_material 'WinGX (Farrugia, 1999), PLATON (Spek, 2003)'
_computing_structure_refinement 'SHELXL-97 (Sheldrick, 1997)'
_computing_structure_solution 'SIR92 (Altomare <i>et al.</i>, 1994)'
_diffrn_ambient_temperature 136(2)
_diffrn_measured_fraction_theta_full 0.998
_diffrn_measured_fraction_theta_max 0.998
_diffrn_measurement_device_type 'R Axis Rapid'
_diffrn_measurement_method 'phi and omega scans'
_diffrn_radiation_monochromator graphite
_diffrn_radiation_source 'fine-focus sealed tube'
_diffrn_radiation_type MoK\a
_diffrn_radiation_wavelength 0.71070
_diffrn_reflns_av_R_equivalents 0.0494
_diffrn_reflns_av_sigmaI/netI 0.0598
_diffrn_reflns_limit_h_max 12
_diffrn_reflns_limit_h_min -12
_diffrn_reflns_limit_k_max 19
_diffrn_reflns_limit_k_min -19
_diffrn_reflns_limit_l_max 14
_diffrn_reflns_limit_l_min -13
_diffrn_reflns_number 16583
_diffrn_reflns_theta_full 25.03
_diffrn_reflns_theta_max 25.03
_diffrn_reflns_theta_min 3.02
_exptl_absorpt_coefficient_mu 7.105
_exptl_absorpt_correction_T_max 0.1026
_exptl_absorpt_correction_T_min 0.0392
_exptl_absorpt_correction_type empirical
_exptl_crystal_colour colorless
_exptl_crystal_density_diffrn 1.965
_exptl_crystal_description tabular
_exptl_crystal_F_000 1216
_exptl_crystal_size_max 0.53
_exptl_crystal_size_mid 0.42
_exptl_crystal_size_min 0.32
_refine_diff_density_max 1.534
_refine_diff_density_min -1.260
_refine_diff_density_rms 0.169
_refine_ls_abs_structure_details 'Flack H D (1983), Acta Cryst. A39, 876-881'
_refine_ls_abs_structure_Flack 0.018(12)
_refine_ls_extinction_method none
_refine_ls_goodness_of_fit_ref 1.066
_refine_ls_hydrogen_treatment constr
_refine_ls_matrix_type full
_refine_ls_number_parameters 547
_refine_ls_number_reflns 7133
_refine_ls_number_restraints 11
_refine_ls_restrained_S_all 1.080
_refine_ls_R_factor_all 0.0495
_refine_ls_R_factor_gt 0.0449
_refine_ls_shift/su_max 0.002
_refine_ls_shift/su_mean 0.000
_refine_ls_structure_factor_coef Fsqd
_refine_ls_weighting_details 'calc w=1/[\s^2^(Fo^2^)+(0.0240P)^2^+23.6489P] where P=(Fo^2^+2Fc^2^)/3'
_refine_ls_weighting_scheme calc
_refine_ls_wR_factor_gt 0.0997
_refine_ls_wR_factor_ref 0.1038
_reflns_number_gt 6684
_reflns_number_total 7133
_reflns_threshold_expression >2sigma(I)
_cod_data_source_file ja064609xsi20060816_061809.cif
_cod_data_source_block complex1
_cod_original_cell_volume 2103.4(15)
_cod_original_sg_symbol_H-M 'P 21'
_cod_database_code 4110950

loop_
_symmetry_equiv_pos_as_xyz
'x, y, z'
'-x, y+1/2, -z'

loop_
_atom_site_label
_atom_site_type_symbol
_atom_site_fract_x
_atom_site_fract_y
_atom_site_fract_z
_atom_site_U_iso_or_equiv
_atom_site_adp_type
_atom_site_occupancy
_atom_site_symmetry_multiplicity
_atom_site_calc_flag
_atom_site_refinement_flags
_atom_site_disorder_assembly
_atom_site_disorder_group
Au1 Au 0.72220(5) 0.15698(3) 0.41687(4) 0.03036(13) Uani 1 1 d . . .
Au2 Au 0.65268(4) 0.01177(3) 0.52079(4) 0.02729(12) Uani 1 1 d . . .
P1 P 0.6984(3) 0.2637(2) 0.5153(3) 0.0247(7) Uani 1 1 d . . .
P2 P 0.8485(3) 0.0036(2) 0.6525(2) 0.0264(7) Uani 1 1 d . A .
O1 O 0.7346(8) 0.1559(7) 0.7145(7) 0.038(2) Uani 1 1 d . . .
N1 N 0.6368(12) 0.0557(7) 0.2307(11) 0.045(2) Uani 1 1 d DU . .
O2 O 0.7337(10) 0.0682(5) 0.2902(9) 0.045(2) Uani 1 1 d DU . .
O3 O 0.6213(17) -0.0045(9) 0.1686(11) 0.090(5) Uani 1 1 d . . .
O4 O 0.5396(15) 0.1068(9) 0.2150(13) 0.088(4) Uani 1 1 d . . .
N2 N 0.3932(10) 0.0651(7) 0.3899(9) 0.033(3) Uani 1 1 d . . .
O5 O 0.4689(8) 0.0050(7) 0.3967(7) 0.036(2) Uani 1 1 d . . .
O6 O 0.2856(9) 0.0664(7) 0.3105(8) 0.050(3) Uani 1 1 d . . .
O7 O 0.4265(10) 0.1225(6) 0.4551(9) 0.047(3) Uani 1 1 d . . .
C1 C 0.6030(12) 0.2605(8) 0.6148(11) 0.031(3) Uani 1 1 d . . .
C2 C 0.5059(12) 0.3185(8) 0.6092(12) 0.036(3) Uani 1 1 d . . .
H2 H 0.4771 0.3511 0.5440 0.047 Uiso 1 1 calc R . .
C3 C 0.4509(14) 0.3298(8) 0.6944(12) 0.036(3) Uani 1 1 d . . .
H3 H 0.3829 0.3685 0.6871 0.047 Uiso 1 1 calc R . .
C4 C 0.4949(14) 0.2848(9) 0.7912(13) 0.042(4) Uani 1 1 d . A .
H4 H 0.4593 0.2945 0.8515 0.055 Uiso 1 1 calc R . .
C5 C 0.5905(17) 0.2252(10) 0.8025(13) 0.050(4) Uani 1 1 d . . .
C6X C 0.622(3) 0.1740(17) 0.906(2) 0.046(5) Uani 0.606(19) 1 d P A 1
C14X C 0.701(4) 0.232(2) 1.003(2) 0.069(7) Uani 0.606(19) 1 d P A 1
H14A H 0.7681 0.2008 1.0597 0.096 Uiso 0.606(19) 1 calc PR A 1
H14B H 0.6397 0.2564 1.0385 0.096 Uiso 0.606(19) 1 calc PR A 1
H14C H 0.7455 0.2732 0.9723 0.096 Uiso 0.606(19) 1 calc PR A 1
C15X C 0.502(2) 0.1360(16) 0.9295(19) 0.046(5) Uani 0.606(19) 1 d P A 1
H15D H 0.4536 0.1766 0.9584 0.065 Uiso 0.606(19) 1 calc PR A 1
H15E H 0.5315 0.0935 0.9855 0.065 Uiso 0.606(19) 1 calc PR A 1
H15F H 0.4427 0.1133 0.8600 0.065 Uiso 0.606(19) 1 calc PR A 1
C6Y C 0.697(6) 0.203(3) 0.922(4) 0.069(7) Uani 0.394(19) 1 d P A 2
C14Y C 0.656(5) 0.212(3) 1.022(4) 0.046(5) Uani 0.394(19) 1 d P A 2
H14D H 0.6521 0.2688 1.0397 0.065 Uiso 0.394(19) 1 calc PR A 2
H14E H 0.7197 0.1849 1.0851 0.065 Uiso 0.394(19) 1 calc PR A 2
H14F H 0.5678 0.1880 1.0093 0.065 Uiso 0.394(19) 1 calc PR A 2
C15Y C 0.813(5) 0.264(3) 0.965(3) 0.069(7) Uani 0.394(19) 1 d P A 2
H15A H 0.8680 0.2480 1.0400 0.096 Uiso 0.394(19) 1 calc PR A 2
H15B H 0.7768 0.3173 0.9680 0.096 Uiso 0.394(19) 1 calc PR A 2
H15C H 0.8671 0.2639 0.9133 0.096 Uiso 0.394(19) 1 calc PR A 2
C7 C 0.7287(16) 0.1121(10) 0.9006(12) 0.046(4) Uani 1 1 d . . .
C8 C 0.7720(16) 0.0561(9) 0.9870(10) 0.041(4) Uani 1 1 d . A .
H8 H 0.7516 0.0644 1.0554 0.054 Uiso 1 1 calc R . .
C9 C 0.8411(16) -0.0086(10) 0.9764(12) 0.047(4) Uani 1 1 d . . .
H9 H 0.8683 -0.0450 1.0374 0.062 Uiso 1 1 calc R A .
C10 C 0.8738(14) -0.0239(8) 0.8803(11) 0.038(3) Uani 1 1 d . A .
H10 H 0.9243 -0.0699 0.8748 0.049 Uiso 1 1 calc R . .
C11 C 0.8312(14) 0.0297(9) 0.7898(11) 0.039(3) Uani 1 1 d . . .
C12 C 0.7633(13) 0.0995(8) 0.8035(10) 0.033(3) Uani 1 1 d . A .
C13 C 0.6411(14) 0.2140(9) 0.7142(12) 0.041(3) Uani 1 1 d . A .
C1A C 0.6097(13) 0.3353(8) 0.4085(11) 0.033(3) Uani 1 1 d . . .
C2A C 0.6449(15) 0.4146(9) 0.4077(12) 0.041(3) Uani 1 1 d . . .
H2A H 0.7159 0.4353 0.4675 0.053 Uiso 1 1 calc R . .
C3A C 0.5787(17) 0.4636(9) 0.3219(14) 0.050(4) Uani 1 1 d . . .
H3A H 0.6032 0.5183 0.3238 0.065 Uiso 1 1 calc R . .
C4A C 0.4761(16) 0.4355(9) 0.2315(13) 0.047(4) Uani 1 1 d . . .
H4A H 0.4297 0.4703 0.1726 0.061 Uiso 1 1 calc R . .
C5A C 0.4440(15) 0.3567(10) 0.2299(13) 0.053(4) Uani 1 1 d . . .
H5A H 0.3767 0.3357 0.1676 0.068 Uiso 1 1 calc R . .
C6A C 0.5079(14) 0.3069(9) 0.3176(11) 0.041(3) Uani 1 1 d . . .
H6A H 0.4821 0.2525 0.3159 0.053 Uiso 1 1 calc R . .
C1B C 0.8485(12) 0.3136(8) 0.5943(10) 0.027(3) Uani 1 1 d . . .
C2B C 0.8450(13) 0.3762(8) 0.6676(11) 0.034(3) Uani 1 1 d . . .
H2B H 0.7640 0.3902 0.6814 0.045 Uiso 1 1 calc R . .
C3B C 0.9626(15) 0.4183(10) 0.7208(12) 0.044(4) Uani 1 1 d . . .
H3B H 0.9614 0.4608 0.7710 0.057 Uiso 1 1 calc R . .
C4B C 1.0781(12) 0.3978(8) 0.7000(11) 0.035(3) Uani 1 1 d . . .
H4B H 1.1575 0.4258 0.7369 0.046 Uiso 1 1 calc R . .
C5B C 1.0815(14) 0.3368(9) 0.6258(12) 0.044(4) Uani 1 1 d . . .
H5B H 1.1633 0.3230 0.6133 0.057 Uiso 1 1 calc R . .
C6B C 0.9656(14) 0.2953(9) 0.5690(12) 0.039(3) Uani 1 1 d . . .
H6B H 0.9665 0.2557 0.5147 0.050 Uiso 1 1 calc R . .
C1C C 0.9822(12) 0.0614(7) 0.6300(11) 0.030(3) Uani 1 1 d . . .
C2C C 1.0665(12) 0.1087(8) 0.7157(11) 0.032(3) Uani 1 1 d . A .
H2C H 1.0481 0.1135 0.7855 0.042 Uiso 1 1 calc R . .
C3C C 1.1743(13) 0.1478(10) 0.7010(12) 0.041(3) Uani 1 1 d . . .
H3C H 1.2293 0.1803 0.7589 0.053 Uiso 1 1 calc R A .
C4C C 1.2016(13) 0.1384(9) 0.5964(12) 0.041(4) Uani 1 1 d . A .
H4C H 1.2771 0.1638 0.5849 0.053 Uiso 1 1 calc R . .
C5C C 1.1190(13) 0.0926(8) 0.5113(11) 0.032(3) Uani 1 1 d . . .
H5C H 1.1360 0.0874 0.4411 0.042 Uiso 1 1 calc R A .
C6C C 1.0121(12) 0.0548(8) 0.5304(11) 0.031(3) Uani 1 1 d . A .
H6C H 0.9565 0.0229 0.4722 0.040 Uiso 1 1 calc R . .
C1D C 0.9163(12) -0.0983(8) 0.6701(10) 0.026(3) Uani 1 1 d . . .
C2D C 1.0512(14) -0.1114(8) 0.7071(11) 0.034(3) Uani 1 1 d . A .
H2D H 1.1114 -0.0677 0.7193 0.045 Uiso 1 1 calc R . .
C3D C 1.0992(15) -0.1908(9) 0.7266(12) 0.044(3) Uani 1 1 d . . .
H3D H 1.1921 -0.2005 0.7526 0.058 Uiso 1 1 calc R A .
C4D C 1.0128(14) -0.2530(9) 0.7084(11) 0.039(3) Uani 1 1 d . A .
H4D H 1.0453 -0.3061 0.7217 0.051 Uiso 1 1 calc R . .
C5D C 0.8743(15) -0.2388(8) 0.6696(11) 0.038(3) Uani 1 1 d . . .
H5D H 0.8139 -0.2823 0.6568 0.050 Uiso 1 1 calc R A .
C6D C 0.8277(15) -0.1625(8) 0.6505(12) 0.037(3) Uani 1 1 d . A .
H6D H 0.7348 -0.1530 0.6238 0.048 Uiso 1 1 calc R . .
O1S O 1.278(3) -0.0028(13) 0.9543(16) 0.193(13) Uani 1 1 d D . .
O3S O 0.237(3) 0.1956(11) 0.0631(17) 0.146(7) Uani 1 1 d D . .
C1S C 1.361(2) -0.0523(16) 0.9493(18) 0.115(8) Uani 1 1 d D . .
H1S1 H 1.3772 -0.0455 0.8758 0.138 Uiso 1 1 calc R . .
H1S2 H 1.3199 -0.1056 0.9485 0.138 Uiso 1 1 calc R . .
C2S C 1.489(2) -0.0539(15) 1.0347(17) 0.115(8) Uani 1 1 d D . .
H2S1 H 1.5466 -0.0130 1.0179 0.161 Uiso 1 1 calc R . .
H2S2 H 1.5295 -0.1066 1.0355 0.161 Uiso 1 1 calc R . .
H2S3 H 1.4771 -0.0432 1.1084 0.161 Uiso 1 1 calc R . .
C3S C 1.2020(19) -0.0167(11) 1.0402(14) 0.075(5) Uani 1 1 d D . .
H3S1 H 1.2549 0.0065 1.1128 0.090 Uiso 1 1 calc R . .
H3S2 H 1.1176 0.0135 1.0151 0.090 Uiso 1 1 calc R . .
C4S C 1.172(2) -0.0970(11) 1.0597(15) 0.075(5) Uani 1 1 d D . .
H4S1 H 1.2526 -0.1293 1.0771 0.104 Uiso 1 1 calc R . .
H4S2 H 1.1062 -0.1182 0.9924 0.104 Uiso 1 1 calc R . .
H4S3 H 1.1348 -0.0989 1.1231 0.104 Uiso 1 1 calc R . .
C5S C 0.230(3) 0.1318(17) 0.055(3) 0.146(7) Uani 1 1 d D . .
H5S1 H 0.2871 0.1036 0.1216 0.176 Uiso 1 1 calc R . .
H5S2 H 0.2496 0.1125 -0.0140 0.176 Uiso 1 1 calc R . .
C6S C 0.0825(18) 0.1278(11) 0.0452(13) 0.068(6) Uani 1 1 d D . .
H6S1 H 0.0723 0.1163 0.1192 0.096 Uiso 1 1 calc R . .
H6S2 H 0.0400 0.0855 -0.0076 0.096 Uiso 1 1 calc R . .
H6S3 H 0.0405 0.1792 0.0181 0.096 Uiso 1 1 calc R . .
C7S C 0.1898(16) 0.2622(9) -0.0309(13) 0.059(5) Uani 1 1 d D . .
H7S1 H 0.2261 0.2506 -0.0937 0.071 Uiso 1 1 calc R . .
H7S2 H 0.2238 0.3150 0.0008 0.071 Uiso 1 1 calc R . .
C8S C 0.0241(16) 0.2646(9) -0.0783(12) 0.051(4) Uani 1 1 d D . .
H8S1 H -0.0051 0.3177 -0.1085 0.071 Uiso 1 1 calc R . .
H8S2 H -0.0124 0.2527 -0.0165 0.071 Uiso 1 1 calc R . .
H8S3 H -0.0073 0.2246 -0.1377 0.071 Uiso 1 1 calc R . .

loop_
_atom_site_aniso_label
_atom_site_aniso_U_11
_atom_site_aniso_U_22
_atom_site_aniso_U_33
_atom_site_aniso_U_23
_atom_site_aniso_U_13
_atom_site_aniso_U_12
Au1 0.0294(3) 0.0301(3) 0.0359(3) 0.0003(2) 0.0163(2) 0.0013(2)
Au2 0.0232(2) 0.0320(2) 0.0253(2) 0.0008(2) 0.00511(18) -0.0023(2)
P1 0.0186(16) 0.0295(16) 0.0278(16) -0.0008(14) 0.0097(13) -0.0001(13)
P2 0.0246(16) 0.0314(18) 0.0228(14) 0.0029(16) 0.0065(12) 0.0019(15)
O1 0.040(5) 0.045(5) 0.032(5) 0.002(5) 0.015(4) 0.009(5)
N1 0.050(5) 0.024(4) 0.077(7) -0.001(4) 0.044(5) 0.007(4)
O2 0.050(5) 0.024(4) 0.077(7) -0.001(4) 0.044(5) 0.007(4)
O3 0.138(14) 0.069(10) 0.061(8) -0.005(7) 0.025(8) 0.005(9)
O4 0.086(11) 0.084(10) 0.099(11) -0.015(9) 0.035(9) 0.010(8)
N2 0.023(6) 0.051(7) 0.029(6) -0.009(6) 0.016(5) -0.015(5)
O5 0.023(4) 0.038(5) 0.042(5) -0.006(5) 0.001(4) -0.006(5)
O6 0.031(6) 0.068(7) 0.042(6) -0.001(5) -0.004(5) 0.011(5)
O7 0.035(6) 0.051(6) 0.057(7) -0.006(5) 0.019(5) -0.001(5)
C1 0.027(7) 0.030(7) 0.036(7) -0.019(6) 0.011(6) -0.014(5)
C2 0.018(6) 0.038(8) 0.054(9) 0.004(7) 0.012(6) 0.003(6)
C3 0.036(8) 0.041(8) 0.040(8) 0.003(6) 0.023(6) -0.006(6)
C4 0.038(8) 0.047(9) 0.049(9) -0.017(7) 0.025(7) -0.009(7)
C5 0.065(11) 0.054(10) 0.040(9) 0.006(8) 0.030(8) -0.002(8)
C6X 0.052(10) 0.063(13) 0.033(8) 0.001(8) 0.025(8) 0.001(8)
C14X 0.10(2) 0.083(18) 0.028(10) 0.004(11) 0.033(12) -0.007(15)
C15X 0.052(10) 0.063(13) 0.033(8) 0.001(8) 0.025(8) 0.001(8)
C6Y 0.10(2) 0.083(18) 0.028(10) 0.004(11) 0.033(12) -0.007(15)
C14Y 0.052(10) 0.063(13) 0.033(8) 0.001(8) 0.025(8) 0.001(8)
C15Y 0.10(2) 0.083(18) 0.028(10) 0.004(11) 0.033(12) -0.007(15)
C7 0.057(10) 0.051(9) 0.030(8) 0.001(7) 0.011(7) 0.016(8)
C8 0.068(10) 0.048(8) 0.014(6) 0.003(6) 0.021(7) 0.015(8)
C9 0.052(9) 0.063(11) 0.031(7) 0.017(7) 0.016(7) -0.001(8)
C10 0.045(8) 0.044(8) 0.027(7) 0.014(6) 0.016(6) 0.004(6)
C11 0.039(8) 0.053(10) 0.025(6) 0.005(6) 0.009(6) 0.004(7)
C12 0.041(8) 0.036(7) 0.018(6) 0.006(5) 0.004(6) 0.005(6)
C13 0.037(8) 0.049(9) 0.034(7) 0.003(7) 0.010(6) 0.002(7)
C1A 0.027(7) 0.043(8) 0.031(7) 0.001(6) 0.009(6) 0.000(6)
C2A 0.046(9) 0.042(8) 0.033(8) 0.003(6) 0.008(7) 0.008(7)
C3A 0.053(10) 0.036(8) 0.057(10) 0.011(7) 0.011(8) 0.004(7)
C4A 0.045(9) 0.045(9) 0.049(9) 0.014(7) 0.011(8) 0.008(7)
C5A 0.039(9) 0.067(11) 0.047(9) -0.002(8) 0.006(7) 0.007(8)
C6A 0.043(9) 0.037(8) 0.037(8) -0.001(7) 0.003(7) -0.008(7)
C1B 0.023(6) 0.035(7) 0.026(6) 0.010(6) 0.009(5) -0.005(5)
C2B 0.026(7) 0.044(8) 0.029(7) 0.000(6) 0.002(6) 0.005(6)
C3B 0.049(10) 0.050(9) 0.029(8) 0.006(7) 0.006(7) -0.011(7)
C4B 0.017(6) 0.048(8) 0.027(7) 0.006(6) -0.014(5) -0.010(6)
C5B 0.025(7) 0.058(10) 0.045(8) 0.012(8) 0.007(6) -0.003(7)
C6B 0.036(8) 0.043(8) 0.040(8) 0.001(7) 0.016(6) 0.002(7)
C1C 0.018(6) 0.024(6) 0.039(7) 0.008(5) -0.006(5) -0.002(5)
C2C 0.025(7) 0.039(7) 0.034(7) -0.002(6) 0.011(6) 0.004(6)
C3C 0.028(7) 0.048(9) 0.046(8) 0.002(8) 0.009(6) 0.007(7)
C4C 0.035(8) 0.049(9) 0.047(8) 0.022(7) 0.024(7) 0.007(6)
C5C 0.033(7) 0.039(7) 0.027(7) 0.011(6) 0.011(6) 0.007(6)
C6C 0.022(6) 0.034(7) 0.040(8) 0.017(6) 0.016(6) 0.009(5)
C1D 0.026(7) 0.034(7) 0.020(6) -0.007(5) 0.012(5) 0.005(5)
C2D 0.038(8) 0.038(8) 0.027(7) 0.000(6) 0.010(6) -0.008(6)
C3D 0.042(9) 0.052(9) 0.039(8) 0.012(7) 0.011(7) 0.010(7)
C4D 0.044(9) 0.041(8) 0.033(7) 0.010(6) 0.013(7) 0.006(7)
C5D 0.057(10) 0.029(7) 0.033(7) -0.003(6) 0.021(7) -0.008(7)
C6D 0.039(8) 0.030(7) 0.041(8) 0.008(6) 0.010(6) 0.006(6)
O1S 0.28(3) 0.132(18) 0.111(15) -0.097(15) -0.030(17) 0.06(2)
O3S 0.24(2) 0.068(9) 0.130(12) -0.020(11) 0.054(13) -0.032(14)
C1S 0.18(2) 0.124(14) 0.071(11) -0.043(12) 0.091(13) -0.086(16)
C2S 0.18(2) 0.124(14) 0.071(11) -0.043(12) 0.091(13) -0.086(16)
C3S 0.089(10) 0.089(10) 0.036(6) -0.009(7) 0.005(6) 0.049(9)
C4S 0.089(10) 0.089(10) 0.036(6) -0.009(7) 0.005(6) 0.049(9)
C5S 0.24(2) 0.068(9) 0.130(12) -0.020(11) 0.054(13) -0.032(14)
C6S 0.075(13) 0.080(13) 0.038(9) -0.003(8) -0.001(8) -0.060(10)
C7S 0.106(15) 0.029(8) 0.044(9) -0.012(7) 0.025(10) -0.026(9)
C8S 0.088(13) 0.034(8) 0.029(7) -0.002(6) 0.016(8) -0.006(8)

loop_
_atom_type_symbol
_atom_type_description
_atom_type_scat_dispersion_real
_atom_type_scat_dispersion_imag
_atom_type_scat_source
C C 0.0033 0.0016 'International Tables Vol C Tables 4.2.6.8 and 6.1.1.4'
H H 0.0000 0.0000 'International Tables Vol C Tables 4.2.6.8 and 6.1.1.4'
O O 0.0106 0.0060 'International Tables Vol C Tables 4.2.6.8 and 6.1.1.4'
P P 0.1023 0.0942 'International Tables Vol C Tables 4.2.6.8 and 6.1.1.4'
N N 0.0061 0.0033 'International Tables Vol C Tables 4.2.6.8 and 6.1.1.4'
Au Au -2.0133 8.8022 'International Tables Vol C Tables 4.2.6.8 and 6.1.1.4'

loop_
_geom_angle_atom_site_label_1
_geom_angle_atom_site_label_2
_geom_angle_atom_site_label_3
_geom_angle
O2 Au1 P1 168.3(3)
O2 Au1 Au2 80.4(2)
P1 Au1 Au2 109.62(9)
O5 Au2 P2 173.3(3)
O5 Au2 Au1 91.0(3)
P2 Au2 Au1 94.43(9)
C1B P1 C1 102.5(6)
C1B P1 C1A 105.6(6)
C1 P1 C1A 104.4(6)
C1B P1 Au1 116.7(4)
C1 P1 Au1 122.0(4)
C1A P1 Au1 104.1(4)
C1C P2 C11 108.7(6)
C1C P2 C1D 102.8(6)
C11 P2 C1D 104.7(6)
C1C P2 Au2 116.7(4)
C11 P2 Au2 110.3(5)
C1D P2 Au2 112.8(4)
C13 O1 C12 117.1(10)
O2 N1 O3 119.9(14)
O2 N1 O4 120.8(14)
O3 N1 O4 118.9(15)
N1 O2 Au1 112.2(9)
O7 N2 O6 120.8(12)
O7 N2 O5 121.3(11)
O6 N2 O5 117.8(11)
N2 O5 Au2 115.6(8)
C2 C1 C13 115.9(12)
C2 C1 P1 119.5(11)
C13 C1 P1 122.9(10)
C3 C2 C1 122.1(14)
C3 C2 H2 118.9
C1 C2 H2 118.9
C2 C3 C4 119.6(13)
C2 C3 H3 120.2
C4 C3 H3 120.2
C3 C4 C5 121.5(13)
C3 C4 H4 119.3
C5 C4 H4 119.3
C13 C5 C4 117.4(14)
C13 C5 C6X 124.9(17)
C4 C5 C6X 117.6(15)
C13 C5 C6Y 112(2)
C4 C5 C6Y 122(2)
C5 C6X C15X 115(2)
C5 C6X C7 109.1(16)
C15X C6X C7 113(2)
C5 C6X C14X 104(2)
C15X C6X C14X 113(2)
C7 C6X C14X 102(2)
C14Y C6Y C15Y 93(4)
C14Y C6Y C7 112(4)
C15Y C6Y C7 120(4)
C14Y C6Y C5 118(4)
C15Y C6Y C5 115(4)
C7 C6Y C5 100(3)
C6Y C14Y H14D 109.5
C6Y C14Y H14E 109.5
H14D C14Y H14E 109.5
C6Y C14Y H14F 109.5
H14D C14Y H14F 109.5
H14E C14Y H14F 109.5
C6Y C15Y H15A 109.5
C6Y C15Y H15B 109.5
H15A C15Y H15B 109.5
C6Y C15Y H15C 109.5
H15A C15Y H15C 109.5
H15B C15Y H15C 109.5
C12 C7 C8 117.5(13)
C12 C7 C6X 121.6(14)
C8 C7 C6X 119.6(15)
C12 C7 C6Y 114.7(18)
C8 C7 C6Y 123.0(19)
C9 C8 C7 122.0(12)
C9 C8 H8 119.0
C7 C8 H8 119.0
C8 C9 C10 121.9(13)
C8 C9 H9 119.0
C10 C9 H9 119.0
C9 C10 C11 118.7(13)
C9 C10 H10 120.7
C11 C10 H10 120.7
C10 C11 C12 119.0(12)
C10 C11 P2 120.1(11)
C12 C11 P2 120.6(10)
C7 C12 C11 120.7(12)
C7 C12 O1 122.1(12)
C11 C12 O1 117.1(11)
C5 C13 O1 122.8(13)
C5 C13 C1 123.4(14)
O1 C13 C1 113.8(11)
C2A C1A C6A 117.9(13)
C2A C1A P1 123.8(11)
C6A C1A P1 118.1(11)
C3A C2A C1A 120.5(15)
C3A C2A H2A 119.7
C1A C2A H2A 119.7
C2A C3A C4A 121.7(15)
C2A C3A H3A 119.2
C4A C3A H3A 119.2
C5A C4A C3A 118.0(14)
C5A C4A H4A 121.0
C3A C4A H4A 121.0
C4A C5A C6A 120.9(15)
C4A C5A H5A 119.6
C6A C5A H5A 119.6
C5A C6A C1A 120.9(14)
C5A C6A H6A 119.5
C1A C6A H6A 119.5
C6B C1B C2B 120.6(12)
C6B C1B P1 117.8(11)
C2B C1B P1 121.0(9)
C1B C2B C3B 119.4(13)
C1B C2B H2B 120.3
C3B C2B H2B 120.3
C4B C3B C2B 119.7(14)
C4B C3B H3B 120.1
C2B C3B H3B 120.1
C3B C4B C5B 121.1(13)
C3B C4B H4B 119.5
C5B C4B H4B 119.5
C4B C5B C6B 120.6(13)
C4B C5B H5B 119.7
C6B C5B H5B 119.7
C1B C6B C5B 118.4(14)
C1B C6B H6B 120.8
C5B C6B H6B 120.8
C6C C1C C2C 117.8(12)
C6C C1C P2 120.0(10)
C2C C1C P2 121.9(10)
C3C C2C C1C 121.7(13)
C3C C2C H2C 119.1
C1C C2C H2C 119.1
C2C C3C C4C 118.2(14)
C2C C3C H3C 120.9
C4C C3C H3C 120.9
C5C C4C C3C 120.5(12)
C5C C4C H4C 119.8
C3C C4C H4C 119.8
C6C C5C C4C 118.9(12)
C6C C5C H5C 120.5
C4C C5C H5C 120.5
C5C C6C C1C 122.8(13)
C5C C6C H6C 118.6
C1C C6C H6C 118.6
C2D C1D C6D 120.5(12)
C2D C1D P2 121.0(10)
C6D C1D P2 118.5(9)
C1D C2D C3D 119.2(13)
C1D C2D H2D 120.4
C3D C2D H2D 120.4
C4D C3D C2D 120.2(14)
C4D C3D H3D 119.9
C2D C3D H3D 119.9
C3D C4D C5D 120.1(13)
C3D C4D H4D 120.0
C5D C4D H4D 120.0
C6D C5D C4D 119.9(13)
C6D C5D H5D 120.1
C4D C5D H5D 120.1
C5D C6D C1D 120.2(13)
C5D C6D H6D 119.9
C1D C6D H6D 119.9
C1S O1S C3S 118(2)
C5S O3S C7S 129(3)
O1S C1S C2S 120(2)
O1S C1S H1S1 107.3
C2S C1S H1S1 107.3
O1S C1S H1S2 107.3
C2S C1S H1S2 107.3
H1S1 C1S H1S2 106.9
C1S C2S H2S1 109.5
C1S C2S H2S2 109.5
H2S1 C2S H2S2 109.5
C1S C2S H2S3 109.5
H2S1 C2S H2S3 109.5
H2S2 C2S H2S3 109.5
C4S C3S O1S 117.1(15)
C4S C3S H3S1 108.0
O1S C3S H3S1 108.0
C4S C3S H3S2 108.0
O1S C3S H3S2 108.0
H3S1 C3S H3S2 107.3
C3S C4S H4S1 109.5
C3S C4S H4S2 109.5
H4S1 C4S H4S2 109.5
C3S C4S H4S3 109.5
H4S1 C4S H4S3 109.5
H4S2 C4S H4S3 109.5
O3S C5S C6S 95(2)
O3S C5S H5S1 112.8
C6S C5S H5S1 112.8
O3S C5S H5S2 112.8
C6S C5S H5S2 112.8
H5S1 C5S H5S2 110.2
C5S C6S H6S1 109.5
C5S C6S H6S2 109.5
H6S1 C6S H6S2 109.5
C5S C6S H6S3 109.5
H6S1 C6S H6S3 109.5
H6S2 C6S H6S3 109.5
O3S C7S C8S 110.0(14)
O3S C7S H7S1 109.7
C8S C7S H7S1 109.7
O3S C7S H7S2 109.7
C8S C7S H7S2 109.7
H7S1 C7S H7S2 108.2
C7S C8S H8S1 109.5
C7S C8S H8S2 109.5
H8S1 C8S H8S2 109.5
C7S C8S H8S3 109.5
H8S1 C8S H8S3 109.5
H8S2 C8S H8S3 109.5

loop_
_geom_bond_atom_site_label_1
_geom_bond_atom_site_label_2
_geom_bond_distance
Au1 O2 2.199(10)
Au1 P1 2.224(3)
Au1 Au2 2.9496(10)
Au2 O5 2.091(8)
Au2 P2 2.226(3)
P1 C1B 1.801(13)
P1 C1 1.818(12)
P1 C1A 1.829(14)
P2 C1C 1.802(13)
P2 C11 1.828(13)
P2 C1D 1.838(13)
O1 C13 1.384(17)
O1 C12 1.420(15)
N1 O2 1.089(13)
N1 O3 1.252(18)
N1 O4 1.305(18)
N2 O7 1.240(14)
N2 O6 1.264(14)
N2 O5 1.272(15)
C1 C2 1.399(18)
C1 C13 1.417(19)
C2 C3 1.369(18)
C2 H2 0.9500
C3 C4 1.38(2)
C3 H3 0.9500
C4 C5 1.40(2)
C4 H4 0.9500
C5 C13 1.37(2)
C5 C6X 1.50(3)
C5 C6Y 1.62(5)
C6X C15X 1.53(3)
C6X C7 1.55(3)
C6X C14X 1.58(4)
C14X H14A 0.9800
C14X H14B 0.9800
C14X H14C 0.9800
C15X H15D 0.9800
C15X H15E 0.9800
C15X H15F 0.9800
C6Y C14Y 1.44(6)
C6Y C15Y 1.55(8)
C6Y C7 1.60(6)
C14Y H14D 0.9800
C14Y H14E 0.9800
C14Y H14F 0.9800
C15Y H15A 0.9800
C15Y H15B 0.9800
C15Y H15C 0.9800
C7 C12 1.383(19)
C7 C8 1.40(2)
C8 C9 1.33(2)
C8 H8 0.9500
C9 C10 1.368(18)
C9 H9 0.9500
C10 C11 1.406(18)
C10 H10 0.9500
C11 C12 1.408(19)
C1A C2A 1.379(19)
C1A C6A 1.391(19)
C2A C3A 1.36(2)
C2A H2A 0.9500
C3A C4A 1.39(2)
C3A H3A 0.9500
C4A C5A 1.36(2)
C4A H4A 0.9500
C5A C6A 1.38(2)
C5A H5A 0.9500
C6A H6A 0.9500
C1B C6B 1.397(18)
C1B C2B 1.399(19)
C2B C3B 1.41(2)
C2B H2B 0.9500
C3B C4B 1.36(2)
C3B H3B 0.9500
C4B C5B 1.39(2)
C4B H4B 0.9500
C5B C6B 1.40(2)
C5B H5B 0.9500
C6B H6B 0.9500
C1C C6C 1.375(18)
C1C C2C 1.411(18)
C2C C3C 1.373(18)
C2C H2C 0.9500
C3C C4C 1.427(18)
C3C H3C 0.9500
C4C C5C 1.39(2)
C4C H4C 0.9500
C5C C6C 1.375(17)
C5C H5C 0.9500
C6C H6C 0.9500
C1D C2D 1.376(19)
C1D C6D 1.398(18)
C2D C3D 1.42(2)
C2D H2D 0.9500
C3D C4D 1.36(2)
C3D H3D 0.9500
C4D C5D 1.42(2)
C4D H4D 0.9500
C5D C6D 1.364(19)
C5D H5D 0.9500
C6D H6D 0.9500
O1S C1S 1.22(2)
O1S C3S 1.54(3)
O3S C5S 1.07(3)
O3S C7S 1.587(17)
C1S C2S 1.450(18)
C1S H1S1 0.9900
C1S H1S2 0.9900
C2S H2S1 0.9800
C2S H2S2 0.9800
C2S H2S3 0.9800
C3S C4S 1.420(17)
C3S H3S1 0.9900
C3S H3S2 0.9900
C4S H4S1 0.9800
C4S H4S2 0.9800
C4S H4S3 0.9800
C5S C6S 1.532(19)
C5S H5S1 0.9900
C5S H5S2 0.9900
C6S H6S1 0.9800
C6S H6S2 0.9800
C6S H6S3 0.9800
C7S C8S 1.670(16)
C7S H7S1 0.9900
C7S H7S2 0.9900
C8S H8S1 0.9800
C8S H8S2 0.9800
C8S H8S3 0.9800

loop_
_geom_hbond_atom_site_label_D
_geom_hbond_atom_site_label_H
_geom_hbond_atom_site_label_A
_geom_hbond_distance_DH
_geom_hbond_distance_HA
_geom_hbond_distance_DA
_geom_hbond_angle_DHA
_geom_hbond_site_symmetry_A
C4B H4B O2 0.95 2.71 3.458(16) 135.9 2_756
C4B H4B O3 0.95 2.56 3.51(2) 176.7 2_756
C2 H2 O5 0.95 2.69 3.136(17) 109.1 2_656
C5C H5C O6 0.95 2.61 3.493(16) 154.8 1_655
C4C H4C O7 0.95 2.67 3.363(16) 130.5 1_655

loop_
_geom_torsion_atom_site_label_1
_geom_torsion_atom_site_label_2
_geom_torsion_atom_site_label_3
_geom_torsion_atom_site_label_4
_geom_torsion
O2 Au1 Au2 O5 -70.6(4)
P1 Au1 Au2 O5 103.1(3)
O2 Au1 Au2 P2 105.5(3)
P1 Au1 Au2 P2 -80.75(13)
O2 Au1 P1 C1B -102.3(14)
Au2 Au1 P1 C1B 109.8(4)
O2 Au1 P1 C1 130.8(14)
Au2 Au1 P1 C1 -17.0(5)
O2 Au1 P1 C1A 13.5(15)
Au2 Au1 P1 C1A -134.4(4)
Au1 Au2 P2 C1C -16.1(5)
Au1 Au2 P2 C11 108.4(5)
Au1 Au2 P2 C1D -134.9(4)
O3 N1 O2 Au1 -165.1(11)
O4 N1 O2 Au1 21.9(17)
P1 Au1 O2 N1 -65.9(18)
Au2 Au1 O2 N1 83.5(10)
O7 N2 O5 Au2 -1.7(14)
O6 N2 O5 Au2 174.6(8)
Au1 Au2 O5 N2 -59.7(8)
C1B P1 C1 C2 97.4(11)
C1A P1 C1 C2 -12.5(12)
Au1 P1 C1 C2 -129.7(9)
C1B P1 C1 C13 -67.4(12)
C1A P1 C1 C13 -177.4(11)
Au1 P1 C1 C13 65.5(12)
C13 C1 C2 C3 0.0(19)
P1 C1 C2 C3 -165.9(11)
C1 C2 C3 C4 2(2)
C2 C3 C4 C5 -3(2)
C3 C4 C5 C13 1(2)
C3 C4 C5 C6X -174.0(18)
C3 C4 C5 C6Y 148(3)
C13 C5 C6X C15X -123(2)
C4 C5 C6X C15X 52(3)
C6Y C5 C6X C15X 160(5)
C13 C5 C6X C7 5(3)
C4 C5 C6X C7 179.6(16)
C6Y C5 C6X C7 -73(4)
C13 C5 C6X C14X 114(2)
C4 C5 C6X C14X -72(3)
C6Y C5 C6X C14X 36(4)
C13 C5 C6Y C14Y -180(4)
C4 C5 C6Y C14Y 32(6)
C6X C5 C6Y C14Y -60(5)
C13 C5 C6Y C15Y 72(4)
C4 C5 C6Y C15Y -76(4)
C6X C5 C6Y C15Y -168(7)
C13 C5 C6Y C7 -58(3)
C4 C5 C6Y C7 154.2(18)
C6X C5 C6Y C7 62(4)
C5 C6X C7 C12 -12(3)
C15X C6X C7 C12 117(2)
C14X C6X C7 C12 -122(2)
C5 C6X C7 C8 -178.4(17)
C15X C6X C7 C8 -49(3)
C14X C6X C7 C8 72(3)
C5 C6X C7 C6Y 75(3)
C15X C6X C7 C6Y -156(4)
C14X C6X C7 C6Y -34(3)
C14Y C6Y C7 C12 177(4)
C15Y C6Y C7 C12 -76(4)
C5 C6Y C7 C12 51(4)
C14Y C6Y C7 C8 -28(6)
C15Y C6Y C7 C8 79(4)
C5 C6Y C7 C8 -153.9(19)
C14Y C6Y C7 C6X 67(4)
C15Y C6Y C7 C6X 174(6)
C5 C6Y C7 C6X -59(3)
C12 C7 C8 C9 -2(3)
C6X C7 C8 C9 165.3(19)
C6Y C7 C8 C9 -156(3)
C7 C8 C9 C10 0(3)
C8 C9 C10 C11 -1(2)
C9 C10 C11 C12 4(2)
C9 C10 C11 P2 -169.9(11)
C1C P2 C11 C10 -106.4(12)
C1D P2 C11 C10 3.0(13)
Au2 P2 C11 C10 124.6(11)
C1C P2 C11 C12 80.2(12)
C1D P2 C11 C12 -170.5(11)
Au2 P2 C11 C12 -48.8(13)
C8 C7 C12 C11 4(2)
C6X C7 C12 C11 -162.3(18)
C6Y C7 C12 C11 161(3)
C8 C7 C12 O1 -174.4(13)
C6X C7 C12 O1 19(3)
C6Y C7 C12 O1 -18(3)
C10 C11 C12 C7 -5(2)
P2 C11 C12 C7 168.0(12)
C10 C11 C12 O1 173.5(12)
P2 C11 C12 O1 -13.0(17)
C13 O1 C12 C7 -16.5(19)
C13 O1 C12 C11 164.5(12)
C4 C5 C13 O1 -178.8(14)
C6X C5 C13 O1 -4(3)
C6Y C5 C13 O1 31(3)
C4 C5 C13 C1 1(2)
C6X C5 C13 C1 175.9(19)
C6Y C5 C13 C1 -149(3)
C12 O1 C13 C5 9(2)
C12 O1 C13 C1 -171.0(11)
C2 C1 C13 C5 -2(2)
P1 C1 C13 C5 163.6(12)
C2 C1 C13 O1 178.2(11)
P1 C1 C13 O1 -16.4(17)
C1B P1 C1A C2A -10.5(13)
C1 P1 C1A C2A 97.1(12)
Au1 P1 C1A C2A -133.9(11)
C1B P1 C1A C6A 163.8(11)
C1 P1 C1A C6A -88.6(12)
Au1 P1 C1A C6A 40.4(11)
C6A C1A C2A C3A 2(2)
P1 C1A C2A C3A 176.3(12)
C1A C2A C3A C4A -1(2)
C2A C3A C4A C5A -1(3)
C3A C4A C5A C6A 3(2)
C4A C5A C6A C1A -2(2)
C2A C1A C6A C5A 0(2)
P1 C1A C6A C5A -175.0(11)
C1 P1 C1B C6B 150.9(10)
C1A P1 C1B C6B -100.0(11)
Au1 P1 C1B C6B 15.0(12)
C1 P1 C1B C2B -37.5(12)
C1A P1 C1B C2B 71.5(11)
Au1 P1 C1B C2B -173.5(9)
C6B C1B C2B C3B -3.4(19)
P1 C1B C2B C3B -174.7(10)
C1B C2B C3B C4B 0(2)
C2B C3B C4B C5B 1(2)
C3B C4B C5B C6B 1(2)
C2B C1B C6B C5B 5(2)
P1 C1B C6B C5B 176.7(10)
C4B C5B C6B C1B -4(2)
C11 P2 C1C C6C -177.6(10)
C1D P2 C1C C6C 71.8(11)
Au2 P2 C1C C6C -52.3(11)
C11 P2 C1C C2C 8.2(12)
C1D P2 C1C C2C -102.4(11)
Au2 P2 C1C C2C 133.6(9)
C6C C1C C2C C3C 0.7(19)
P2 C1C C2C C3C 175.0(11)
C1C C2C C3C C4C -1(2)
C2C C3C C4C C5C 2(2)
C3C C4C C5C C6C -1(2)
C4C C5C C6C C1C 0.9(19)
C2C C1C C6C C5C -0.5(19)
P2 C1C C6C C5C -174.9(10)
C1C P2 C1D C2D 25.2(11)
C11 P2 C1D C2D -88.4(11)
Au2 P2 C1D C2D 151.7(9)
C1C P2 C1D C6D -158.0(10)
C11 P2 C1D C6D 88.5(11)
Au2 P2 C1D C6D -31.5(11)
C6D C1D C2D C3D -0.9(19)
P2 C1D C2D C3D 175.8(10)
C1D C2D C3D C4D 0(2)
C2D C3D C4D C5D 0(2)
C3D C4D C5D C6D 0(2)
C4D C5D C6D C1D -1(2)
C2D C1D C6D C5D 1(2)
P2 C1D C6D C5D -175.8(11)
C3S O1S C1S C2S -76(3)
C1S O1S C3S C4S -35(3)
C7S O3S C5S C6S -78(3)
C5S O3S C7S C8S 69(4)
